data_4122876
loop_
_publ_author_name
'Koumousi, Evangelia S.'
'Jeon, Ie-Rang'
'Gao, Qian'
'Dechambenoit, Pierre'
'Woodruff, Daniel N.'
'Merzeau, Pascal'
'Buisson, Lionel'
'Jia, Xiaolu'
'Li, Dongfeng'
'Volatron, Florence'
'Mathoni\`ere, Corine'
'Cl\'erac, Rodolphe'

_publ_section_title
;
 Metal-to-Metal Electron Transfer in Co/Fe Prussian Blue Molecular
 Analogues: The Ultimate Miniaturization.
;
_journal_issue 44
_journal_name_full 'Journal of the American Chemical Society'
_journal_page_first 15461
_journal_page_last 15464
_journal_paper_doi 10.1021/ja508094h
_journal_volume 136
_journal_year 2014
_chemical_formula_moiety 'C41 H35 B Co Fe N14, 2(C3 H7 N O), C F3 S O3'
_chemical_formula_sum 'C48 H49 B Co F3 Fe N16 O5 S'
_chemical_formula_weight 1144.68
_chemical_name_systematic
;
 ?
;
_space_group_crystal_system orthorhombic
_space_group_IT_number 62
_space_group_name_Hall '-P 2ac 2n'
_space_group_name_H-M_alt 'P n m a'
_symmetry_space_group_name_Hall '-P 2ac 2n'
_symmetry_space_group_name_H-M 'P n m a'
_atom_sites_solution_hydrogens geom
_audit_creation_method SHELXL-2013
_cell_angle_alpha 90
_cell_angle_beta 90
_cell_angle_gamma 90
_cell_formula_units_Z 4
_cell_length_a 18.843(3)
_cell_length_b 15.396(2)
_cell_length_c 17.670(3)
_cell_measurement_reflns_used 9844
_cell_measurement_temperature 180(2)
_cell_measurement_theta_max 25.25
_cell_measurement_theta_min 2.45
_cell_volume 5126.2(14)
_computing_cell_refinement 'Bruker SAINT'
_computing_data_collection 'Bruker APEX2'
_computing_data_reduction 'Bruker SAINT'
_computing_structure_refinement 'SHELXL-2013 (Sheldrick, 2013)'
_computing_structure_solution 'SHELXS-2013 (Sheldrick, 2013)'
_diffrn_ambient_temperature 180(2)
_diffrn_measured_fraction_theta_full 0.999
_diffrn_measured_fraction_theta_max 0.997
_diffrn_measurement_device_type 'Bruker APEX-II Quasar'
_diffrn_measurement_method 'phi and omega scans'
_diffrn_radiation_source 'Incoatec microfocus sealed tube'
_diffrn_radiation_type MoK\a
_diffrn_radiation_wavelength 0.71073
_diffrn_reflns_av_R_equivalents 0.0451
_diffrn_reflns_av_unetI/netI 0.0154
_diffrn_reflns_Laue_measured_fraction_full 0.999
_diffrn_reflns_Laue_measured_fraction_max 0.997
_diffrn_reflns_limit_h_max 23
_diffrn_reflns_limit_h_min -23
_diffrn_reflns_limit_k_max 19
_diffrn_reflns_limit_k_min -18
_diffrn_reflns_limit_l_max 21
_diffrn_reflns_limit_l_min -21
_diffrn_reflns_number 137247
_diffrn_reflns_point_group_measured_fraction_full 0.999
_diffrn_reflns_point_group_measured_fraction_max 0.997
_diffrn_reflns_theta_full 25.242
_diffrn_reflns_theta_max 26.083
_diffrn_reflns_theta_min 1.754
_exptl_absorpt_coefficient_mu 0.722
_exptl_absorpt_correction_T_max 0.7454
_exptl_absorpt_correction_T_min 0.6600
_exptl_absorpt_correction_type multi-scan
_exptl_absorpt_process_details SADABS
_exptl_crystal_colour orange
_exptl_crystal_density_diffrn 1.483
_exptl_crystal_description plate
_exptl_crystal_F_000 2360
_exptl_crystal_size_max 0.140
_exptl_crystal_size_mid 0.040
_exptl_crystal_size_min 0.020
_refine_diff_density_max 1.226
_refine_diff_density_min -0.919
_refine_diff_density_rms 0.105
_refine_ls_extinction_method none
_refine_ls_goodness_of_fit_ref 1.069
_refine_ls_hydrogen_treatment riding
_refine_ls_matrix_type full
_refine_ls_number_parameters 395
_refine_ls_number_reflns 5262
_refine_ls_number_restraints 0
_refine_ls_restrained_S_all 1.069
_refine_ls_R_factor_all 0.0691
_refine_ls_R_factor_gt 0.0595
_refine_ls_shift/su_max 0.001
_refine_ls_shift/su_mean 0.000
_refine_ls_structure_factor_coef Fsqd
_refine_ls_weighting_details 'w=1/[\s^2^(Fo^2^)+(0.0884P)^2^+13.8093P] where P=(Fo^2^+2Fc^2^)/3'
_refine_ls_weighting_scheme calc
_refine_ls_wR_factor_gt 0.1642
_refine_ls_wR_factor_ref 0.1737
_reflns_Friedel_coverage 0.000
_reflns_number_gt 4519
_reflns_number_total 5262
_reflns_threshold_expression 'I > 2\s(I)'
_cod_data_source_file ja508094h_si_003.cif
_cod_data_source_block 1.2DMF_180K
_cod_depositor_comments 'Adding full bibliography for 4122873--4122877.cif.'
_cod_original_cell_volume 5126.3(14)
_cod_database_code 4122876
_shelx_space_group_comment
;
The symmetry employed for this shelxl refinement is uniquely defined
by the following loop, which should always be used as a source of
symmetry information in preference to the above space-group names.
They are only intended as comments.
;
_shelx_estimated_absorpt_t_min 0.931
_shelx_estimated_absorpt_t_max 0.986
_shelxl_version_number 2013-4

loop_
_space_group_symop_operation_xyz
'x, y, z'
'-x+1/2, -y, z+1/2'
'x+1/2, -y+1/2, -z+1/2'
'-x, y+1/2, -z'
'-x, -y, -z'
'x-1/2, y, -z-1/2'
'-x-1/2, y-1/2, z-1/2'
'x, -y-1/2, z'

loop_
_atom_site_label
_atom_site_type_symbol
_atom_site_fract_x
_atom_site_fract_y
_atom_site_fract_z
_atom_site_U_iso_or_equiv
_atom_site_adp_type
_atom_site_occupancy
_atom_site_site_symmetry_order
_atom_site_calc_flag
_atom_site_refinement_flags_posn
_atom_site_refinement_flags_adp
_atom_site_refinement_flags_occupancy
_atom_site_disorder_assembly
_atom_site_disorder_group
Co1 Co 0.67076(3) 0.2500 0.11147(3) 0.02097(18) Uani 1 2 d S T P . .
Fe1 Fe 0.40804(3) 0.2500 0.05122(4) 0.02238(19) Uani 1 2 d S T P . .
N1 N 0.65217(15) 0.35294(18) 0.19092(15) 0.0260(6) Uani 1 1 d . . . . .
N2 N 0.77702(19) 0.2500 0.1493(2) 0.0209(8) Uani 1 2 d S T P . .
N3 N 0.69779(15) 0.35940(19) 0.04284(15) 0.0267(6) Uani 1 1 d . . . . .
N5 N 0.36992(16) 0.3303(2) -0.09140(17) 0.0310(7) Uani 1 1 d . . . . .
N7 N 0.3029(2) 0.2500 0.0424(3) 0.0315(9) Uani 1 2 d S T P . .
N4 N 0.41231(15) 0.33834(19) -0.02965(16) 0.0275(6) Uani 1 1 d . . . . .
N8 N 0.5677(2) 0.2500 0.0747(2) 0.0290(9) Uani 1 2 d S T P . .
C10 C 0.76827(17) 0.4104(2) 0.15137(18) 0.0252(7) Uani 1 1 d . . . . .
C6 C 0.81229(17) 0.3260(2) 0.15048(17) 0.0227(6) Uani 1 1 d . . . . .
N6 N 0.2729(2) 0.2500 -0.0269(3) 0.0359(10) Uani 1 2 d S T P . .
N9 N 0.4084(2) 0.1063(2) 0.17225(19) 0.0430(8) Uani 1 1 d . . . . .
C12 C 0.74304(19) 0.5037(2) 0.0342(2) 0.0307(7) Uani 1 1 d . . . . .
H12 H 0.7701 0.5483 0.0548 0.037 Uiso 1 1 calc R U . . .
C11 C 0.73572(17) 0.4250(2) 0.07276(19) 0.0259(7) Uani 1 1 d . . . . .
C7 C 0.88588(18) 0.3278(2) 0.1499(2) 0.0303(7) Uani 1 1 d . . . . .
H7 H 0.9101 0.3804 0.1508 0.036 Uiso 1 1 calc R U . . .
C8 C 0.9227(3) 0.2500 0.1478(3) 0.0359(12) Uani 1 2 d S T P . .
H8 H 0.9720 0.2500 0.1451 0.043 Uiso 1 2 calc R U P . .
C22 C 0.5076(3) 0.2500 0.0641(3) 0.0241(9) Uani 1 2 d S T P . .
C5 C 0.70717(18) 0.4037(2) 0.20914(18) 0.0261(7) Uani 1 1 d . . . . .
C9 C 0.8165(2) 0.4872(2) 0.1724(2) 0.0350(8) Uani 1 1 d . . . . .
H9A H 0.8513 0.4956 0.1333 0.053 Uiso 1 1 calc R U . . .
H9B H 0.8401 0.4751 0.2194 0.053 Uiso 1 1 calc R U . . .
H9C H 0.7884 0.5388 0.1776 0.053 Uiso 1 1 calc R U . . .
C4 C 0.7067(2) 0.4519(3) 0.2760(2) 0.0375(9) Uani 1 1 d . . . . .
H4 H 0.7460 0.4846 0.2900 0.045 Uiso 1 1 calc R U . . .
C13 C 0.7098(2) 0.5148(3) -0.0349(2) 0.0368(9) Uani 1 1 d . . . . .
H13 H 0.7139 0.5672 -0.0608 0.044 Uiso 1 1 calc R U . . .
C23 C 0.40714(18) 0.1611(2) 0.1283(2) 0.0299(7) Uani 1 1 d . . . . .
N11 N 0.1684(4) 0.7500 0.1134(4) 0.0655(17) Uani 1 2 d S T P . .
C18 C 0.3853(2) 0.3943(3) -0.1406(2) 0.0419(9) Uani 1 1 d . . . . .
H18 H 0.3635 0.4030 -0.1872 0.050 Uiso 1 1 calc R U . . .
C21 C 0.2501(3) 0.2500 0.0931(4) 0.0408(13) Uani 1 2 d S T P . .
H21 H 0.2560 0.2500 0.1454 0.049 Uiso 1 2 calc R U P . .
C16 C 0.4536(2) 0.4074(2) -0.0415(2) 0.0354(8) Uani 1 1 d . . . . .
H16 H 0.4878 0.4276 -0.0079 0.042 Uiso 1 1 calc R U . . .
C14 C 0.6706(2) 0.4479(3) -0.0648(2) 0.0384(9) Uani 1 1 d . . . . .
H14 H 0.6475 0.4541 -0.1110 0.046 Uiso 1 1 calc R U . . .
C19 C 0.2016(3) 0.2500 -0.0194(5) 0.0527(17) Uani 1 2 d S T P . .
H19 H 0.1691 0.2500 -0.0590 0.063 Uiso 1 2 calc R U P . .
C1 C 0.59309(19) 0.3556(3) 0.2336(2) 0.0335(8) Uani 1 1 d . . . . .
H1 H 0.5540 0.3229 0.2189 0.040 Uiso 1 1 calc R U . . .
C2 C 0.5885(2) 0.4051(3) 0.2983(2) 0.0442(10) Uani 1 1 d . . . . .
H2 H 0.5465 0.4075 0.3258 0.053 Uiso 1 1 calc R U . . .
C17 C 0.4383(2) 0.4444(3) -0.1107(2) 0.0455(10) Uani 1 1 d . . . . .
H17 H 0.4594 0.4930 -0.1323 0.055 Uiso 1 1 calc R U . . .
C15 C 0.6664(2) 0.3714(3) -0.0246(2) 0.0348(8) Uani 1 1 d . . . . .
H15 H 0.6405 0.3258 -0.0452 0.042 Uiso 1 1 calc R U . . .
C3 C 0.6464(3) 0.4502(3) 0.3211(2) 0.0500(11) Uani 1 1 d . . . . .
H3 H 0.6457 0.4799 0.3669 0.060 Uiso 1 1 calc R U . . .
B1 B 0.3210(3) 0.2500 -0.0972(4) 0.0348(13) Uani 1 2 d S T P . .
H1A H 0.2935 0.2500 -0.1442 0.042 Uiso 1 2 calc R U P . .
N10 N 0.0633(6) 0.2500 0.7547(6) 0.116(3) Uani 1 2 d S T P . .
O5 O 0.2125(6) 0.6519(6) 0.2013(5) 0.086(3) Uani 0.5 1 d . . P . .
C20 C 0.1852(3) 0.2500 0.0557(5) 0.0567(18) Uani 1 2 d S T P . .
H20 H 0.1402 0.2500 0.0773 0.068 Uiso 1 2 calc R U P . .
C24 C -0.0135(12) 0.2500 0.7885(19) 0.279(15) Uani 1 2 d S T P A .
C25 C 0.0852(12) 0.3255(16) 0.7389(14) 0.344(15) Uani 1 1 d . . . A 1
O4 O 0.1551(9) 0.3336(13) 0.7146(10) 0.183(7) Uani 0.5 1 d . . P A 1
S1 S 0.02681(12) 1.0189(3) -0.01015(14) 0.1098(14) Uani 0.5 1 d . . P B 1
O1 O -0.0173(3) 0.9480(8) 0.0907(3) 0.231(5) Uani 0.5 1 d . . P C 1
O2 O -0.0116(3) 0.8802(7) -0.0259(3) 0.193(4) Uani 0.5 1 d . . P D 1
O3 O 0.0967(2) 1.0177(9) 0.0018(3) 0.295(8) Uani 0.5 1 d . . P B 1
C28 C 0.2085(16) 0.717(2) 0.1697(14) 0.077(8) Uani 0.25 1 d . . P E 1
C26 C 0.1372(13) 0.8243(12) 0.0668(10) 0.130(7) Uani 0.5 1 d . . P E 1
C30 C 0.02681(12) 1.0189(3) -0.01015(14) 0.1098(14) Uani 0.5 1 d . . P F 2
F1 F -0.0173(3) 0.9480(8) 0.0907(3) 0.231(5) Uani 0.5 1 d . . P G 2
F2 F -0.0116(3) 0.8802(7) -0.0259(3) 0.193(4) Uani 0.5 1 d . . P H 2
F3 F 0.0967(2) 1.0177(9) 0.0018(3) 0.295(8) Uani 0.5 1 d . . P F 2
C29 C 0.1842(9) 0.6698(9) 0.1483(10) 0.085(4) Uani 0.5 1 d . . P E 2
C27 C 0.1422(10) 0.7500 0.0413(8) 0.078(5) Uani 0.5 2 d S T P E 2

loop_
_atom_site_aniso_label
_atom_site_aniso_U_11
_atom_site_aniso_U_22
_atom_site_aniso_U_33
_atom_site_aniso_U_23
_atom_site_aniso_U_13
_atom_site_aniso_U_12
Co1 0.0188(3) 0.0245(3) 0.0196(3) 0.000 -0.0004(2) 0.000
Fe1 0.0213(3) 0.0228(3) 0.0230(3) 0.000 -0.0001(2) 0.000
N1 0.0264(14) 0.0277(15) 0.0238(14) -0.0007(11) 0.0023(11) 0.0042(11)
N2 0.0195(18) 0.0243(19) 0.0189(18) 0.000 0.0012(14) 0.000
N3 0.0284(14) 0.0295(15) 0.0221(13) 0.0033(11) -0.0007(11) 0.0010(12)
N5 0.0313(15) 0.0336(16) 0.0281(15) 0.0031(12) -0.0058(12) 0.0052(13)
N7 0.025(2) 0.028(2) 0.041(2) 0.000 0.0034(18) 0.000
N4 0.0277(14) 0.0258(14) 0.0289(14) 0.0014(12) -0.0028(11) 0.0011(11)
N8 0.027(2) 0.031(2) 0.029(2) 0.000 -0.0027(17) 0.000
C10 0.0265(16) 0.0240(16) 0.0252(16) 0.0007(13) -0.0004(13) -0.0011(13)
C6 0.0226(15) 0.0266(16) 0.0189(15) 0.0010(12) -0.0009(12) -0.0002(13)
N6 0.022(2) 0.037(2) 0.048(3) 0.000 -0.0072(19) 0.000
N9 0.059(2) 0.0397(19) 0.0308(16) 0.0084(15) -0.0010(15) -0.0092(16)
C12 0.0311(18) 0.0275(17) 0.0335(18) 0.0055(14) 0.0046(14) 0.0028(14)
C11 0.0234(16) 0.0276(16) 0.0268(16) 0.0027(13) 0.0028(13) 0.0026(13)
C7 0.0246(17) 0.0331(19) 0.0333(18) -0.0005(15) -0.0035(14) -0.0060(14)
C8 0.018(2) 0.042(3) 0.047(3) 0.000 -0.001(2) 0.000
C22 0.029(3) 0.023(2) 0.020(2) 0.000 -0.0014(18) 0.000
C5 0.0316(17) 0.0230(16) 0.0236(15) 0.0019(13) -0.0001(13) 0.0053(13)
C9 0.040(2) 0.0263(18) 0.039(2) 0.0009(15) -0.0036(16) -0.0069(15)
C4 0.047(2) 0.036(2) 0.0295(18) -0.0074(15) -0.0013(16) -0.0012(17)
C13 0.039(2) 0.035(2) 0.0363(19) 0.0119(16) 0.0082(16) 0.0070(16)
C23 0.0297(18) 0.0312(18) 0.0287(17) -0.0022(15) -0.0002(14) -0.0025(14)
N11 0.079(5) 0.061(4) 0.056(4) 0.000 0.015(3) 0.000
C18 0.051(2) 0.040(2) 0.034(2) 0.0124(17) -0.0010(17) 0.0097(19)
C21 0.032(3) 0.036(3) 0.055(3) 0.000 0.011(3) 0.000
C16 0.038(2) 0.0265(18) 0.042(2) 0.0015(15) 0.0011(16) -0.0024(15)
C14 0.042(2) 0.046(2) 0.0273(18) 0.0109(17) 0.0007(15) 0.0081(18)
C19 0.021(3) 0.056(4) 0.081(5) 0.000 -0.010(3) 0.000
C1 0.0311(18) 0.037(2) 0.0322(18) 0.0004(15) 0.0080(14) 0.0032(15)
C2 0.048(2) 0.048(2) 0.037(2) -0.0064(18) 0.0178(18) 0.0052(19)
C17 0.055(3) 0.035(2) 0.047(2) 0.0144(18) 0.0041(19) -0.0020(19)
C15 0.039(2) 0.039(2) 0.0265(18) 0.0039(15) -0.0035(15) -0.0024(16)
C3 0.070(3) 0.050(3) 0.030(2) -0.0148(19) 0.013(2) 0.000(2)
B1 0.033(3) 0.037(3) 0.035(3) 0.000 -0.013(2) 0.000
N10 0.106(7) 0.144(10) 0.098(7) 0.000 0.008(6) 0.000
O5 0.121(8) 0.059(5) 0.077(6) 0.020(4) 0.013(5) 0.017(5)
C20 0.028(3) 0.055(4) 0.088(5) 0.000 0.012(3) 0.000
C24 0.123(16) 0.34(4) 0.37(4) 0.000 0.08(2) 0.000
C25 0.28(2) 0.36(3) 0.39(3) 0.19(2) 0.11(2) -0.11(2)
O4 0.159(14) 0.208(18) 0.183(15) 0.030(14) 0.063(12) -0.003(13)
S1 0.0447(10) 0.228(4) 0.0561(13) -0.072(2) -0.0052(10) 0.0134(18)
O1 0.083(3) 0.560(17) 0.050(2) -0.028(5) 0.000(2) 0.086(6)
O2 0.093(4) 0.371(12) 0.116(4) -0.104(6) -0.027(3) 0.064(5)
O3 0.0297(19) 0.76(2) 0.091(3) -0.144(8) -0.003(2) 0.024(5)
C28 0.091(18) 0.09(2) 0.053(13) 0.005(12) 0.021(12) 0.003(14)
C26 0.22(2) 0.084(11) 0.091(11) 0.032(10) 0.015(13) 0.018(13)
C30 0.0447(10) 0.228(4) 0.0561(13) -0.072(2) -0.0052(10) 0.0134(18)
F1 0.083(3) 0.560(17) 0.050(2) -0.028(5) 0.000(2) 0.086(6)
F2 0.093(4) 0.371(12) 0.116(4) -0.104(6) -0.027(3) 0.064(5)
F3 0.0297(19) 0.76(2) 0.091(3) -0.144(8) -0.003(2) 0.024(5)
C29 0.097(11) 0.054(8) 0.106(12) 0.031(8) 0.003(9) -0.008(7)
C27 0.070(11) 0.130(19) 0.035(8) 0.000 0.002(7) 0.000

loop_
_atom_type_symbol
_atom_type_description
_atom_type_scat_dispersion_real
_atom_type_scat_dispersion_imag
_atom_type_scat_source
C C 0.0033 0.0016 'International Tables Vol C Tables 4.2.6.8 and 6.1.1.4'
H H 0.0000 0.0000 'International Tables Vol C Tables 4.2.6.8 and 6.1.1.4'
C C 0.0033 0.0016 'International Tables Vol C Tables 4.2.6.8 and 6.1.1.4'
N N 0.0061 0.0033 'International Tables Vol C Tables 4.2.6.8 and 6.1.1.4'
O O 0.0106 0.0060 'International Tables Vol C Tables 4.2.6.8 and 6.1.1.4'
S S 0.1246 0.1234 'International Tables Vol C Tables 4.2.6.8 and 6.1.1.4'
Fe Fe 0.3463 0.8444 'International Tables Vol C Tables 4.2.6.8 and 6.1.1.4'
Co Co 0.3494 0.9721 'International Tables Vol C Tables 4.2.6.8 and 6.1.1.4'
B B 0.0013 0.0007 'International Tables Vol C Tables 4.2.6.8 and 6.1.1.4'
F F 0.0171 0.0103 'International Tables Vol C Tables 4.2.6.8 and 6.1.1.4'

loop_
_geom_angle_atom_site_label_1
_geom_angle_atom_site_label_2
_geom_angle_atom_site_label_3
_geom_angle
_geom_angle_site_symmetry_1
_geom_angle_site_symmetry_3
N8 Co1 N2 179.97(15) . .
N8 Co1 N3 92.64(11) . 8_565
N2 Co1 N3 87.34(10) . 8_565
N8 Co1 N3 92.64(11) . .
N2 Co1 N3 87.34(10) . .
N3 Co1 N3 104.03(15) 8_565 .
N8 Co1 N1 93.02(11) . 8_565
N2 Co1 N1 87.01(10) . 8_565
N3 Co1 N1 80.10(11) 8_565 8_565
N3 Co1 N1 172.83(11) . 8_565
N8 Co1 N1 93.02(11) . .
N2 Co1 N1 87.00(10) . .
N3 Co1 N1 172.83(11) 8_565 .
N3 Co1 N1 80.10(11) . .
N1 Co1 N1 95.21(15) 8_565 .
C22 Fe1 C23 85.64(14) . 8_565
C22 Fe1 C23 85.64(14) . .
C23 Fe1 C23 90.3(2) 8_565 .
C22 Fe1 N4 92.66(13) . .
C23 Fe1 N4 91.29(14) 8_565 .
C23 Fe1 N4 177.59(14) . .
C22 Fe1 N4 92.66(13) . 8_565
C23 Fe1 N4 177.59(14) 8_565 8_565
C23 Fe1 N4 91.29(14) . 8_565
N4 Fe1 N4 87.08(17) . 8_565
C22 Fe1 N7 177.59(19) . .
C23 Fe1 N7 92.66(14) 8_565 .
C23 Fe1 N7 92.66(14) . .
N4 Fe1 N7 89.09(13) . .
N4 Fe1 N7 89.08(13) 8_565 .
C5 N1 C1 119.2(3) . .
C5 N1 Co1 117.6(2) . .
C1 N1 Co1 121.6(2) . .
C6 N2 C6 120.8(4) 8_565 .
C6 N2 Co1 118.24(19) 8_565 .
C6 N2 Co1 118.24(19) . .
C15 N3 C11 118.6(3) . .
C15 N3 Co1 120.5(2) . .
C11 N3 Co1 119.7(2) . .
C18 N5 N4 109.0(3) . .
C18 N5 B1 132.2(4) . .
N4 N5 B1 118.4(3) . .
C21 N7 N6 107.2(4) . .
C21 N7 Fe1 133.5(4) . .
N6 N7 Fe1 119.3(3) . .
C16 N4 N5 106.8(3) . .
C16 N4 Fe1 133.3(3) . .
N5 N4 Fe1 119.7(2) . .
C22 N8 Co1 171.0(4) . .
C11 C10 C9 110.0(3) . .
C11 C10 C6 109.2(3) . .
C9 C10 C6 109.4(3) . .
C11 C10 C5 108.1(3) . .
C9 C10 C5 109.5(3) . .
C6 C10 C5 110.6(3) . .
N2 C6 C7 120.7(3) . .
N2 C6 C10 117.9(3) . .
C7 C6 C10 121.5(3) . .
N7 N6 C19 109.2(5) . .
N7 N6 B1 119.0(4) . .
C19 N6 B1 131.8(5) . .
C13 C12 C11 119.6(4) . .
C13 C12 H12 120.2 . .
C11 C12 H12 120.2 . .
N3 C11 C12 120.8(3) . .
N3 C11 C10 117.2(3) . .
C12 C11 C10 122.0(3) . .
C8 C7 C6 119.0(3) . .
C8 C7 H7 120.5 . .
C6 C7 H7 120.5 . .
C7 C8 C7 119.8(5) . 8_565
C7 C8 H8 120.1 . .
C7 C8 H8 120.1 8_565 .
N8 C22 Fe1 177.4(4) . .
N1 C5 C4 120.6(3) . .
N1 C5 C10 117.3(3) . .
C4 C5 C10 122.0(3) . .
C10 C9 H9A 109.5 . .
C10 C9 H9B 109.5 . .
H9A C9 H9B 109.5 . .
C10 C9 H9C 109.5 . .
H9A C9 H9C 109.5 . .
H9B C9 H9C 109.5 . .
C3 C4 C5 118.8(4) . .
C3 C4 H4 120.6 . .
C5 C4 H4 120.6 . .
C14 C13 C12 119.4(3) . .
C14 C13 H13 120.3 . .
C12 C13 H13 120.3 . .
N9 C23 Fe1 177.2(3) . .
C27 N11 C29 119.0(8) . .
C27 N11 C29 119.0(8) . 8_575
C29 N11 C29 121.9(17) . 8_575
C28 N11 C26 109.2(15) . 8_575
C28 N11 C26 153.6(17) 8_575 8_575
C28 N11 C26 153.6(17) . .
C28 N11 C26 109.2(15) 8_575 .
C26 N11 C26 97.1(18) 8_575 .
N5 C18 C17 108.7(4) . .
N5 C18 H18 125.6 . .
C17 C18 H18 125.6 . .
N7 C21 C20 109.6(6) . .
N7 C21 H21 125.2 . .
C20 C21 H21 125.2 . .
N4 C16 C17 110.3(4) . .
N4 C16 H16 124.9 . .
C17 C16 H16 124.9 . .
C13 C14 C15 118.2(3) . .
C13 C14 H14 120.9 . .
C15 C14 H14 120.9 . .
N6 C19 C20 108.7(6) . .
N6 C19 H19 125.6 . .
C20 C19 H19 125.6 . .
N1 C1 C2 122.3(4) . .
N1 C1 H1 118.9 . .
C2 C1 H1 118.9 . .
C3 C2 C1 118.7(4) . .
C3 C2 H2 120.6 . .
C1 C2 H2 120.6 . .
C18 C17 C16 105.2(4) . .
C18 C17 H17 127.4 . .
C16 C17 H17 127.4 . .
N3 C15 C14 123.4(4) . .
N3 C15 H15 118.3 . .
C14 C15 H15 118.3 . .
C2 C3 C4 119.8(4) . .
C2 C3 H3 120.1 . .
C4 C3 H3 120.1 . .
N6 B1 N5 107.3(3) . 8_565
N6 B1 N5 107.3(3) . .
N5 B1 N5 106.3(4) 8_565 .
N6 B1 H1A 111.8 . .
N5 B1 H1A 111.8 8_565 .
N5 B1 H1A 111.8 . .
C25 N10 C25 134(3) 8_565 .
C25 N10 C24 112.6(13) 8_565 .
C25 N10 C24 112.6(13) . .
C19 C20 C21 105.3(6) . .
C19 C20 H20 127.3 . .
C21 C20 H20 127.3 . .
N10 C25 O4 117(2) . .
S1 S1 O3 139.9(8) 5_575 .
S1 S1 O1 109.7(4) 5_575 5_575
O3 S1 O1 105.6(5) . 5_575
S1 S1 O2 100.7(4) 5_575 5_575
O3 S1 O2 96.9(6) . 5_575
O1 S1 O2 91.4(5) 5_575 5_575
C28 C28 O5 150.6(15) 8_575 .
C28 C28 N11 67.8(13) 8_575 .
O5 C28 N11 136(3) . .
O5 C29 N11 133.3(17) . .

loop_
_geom_bond_atom_site_label_1
_geom_bond_atom_site_label_2
_geom_bond_distance
_geom_bond_site_symmetry_2
Co1 N8 2.047(4) .
Co1 N2 2.111(4) .
Co1 N3 2.137(3) 8_565
Co1 N3 2.137(3) .
Co1 N1 2.146(3) 8_565
Co1 N1 2.146(3) .
Fe1 C22 1.891(5) .
Fe1 C23 1.931(4) 8_565
Fe1 C23 1.931(4) .
Fe1 N4 1.974(3) .
Fe1 N4 1.974(3) 8_565
Fe1 N7 1.987(4) .
N1 C5 1.338(5) .
N1 C1 1.345(4) .
N2 C6 1.346(4) 8_565
N2 C6 1.346(4) .
N3 C15 1.343(4) .
N3 C11 1.346(4) .
N5 C18 1.345(5) .
N5 N4 1.358(4) .
N5 B1 1.546(5) .
N7 C21 1.339(7) .
N7 N6 1.350(6) .
N4 C16 1.333(5) .
N8 C22 1.148(6) .
C10 C11 1.535(5) .
C10 C9 1.537(5) .
C10 C6 1.542(4) .
C10 C5 1.542(5) .
C6 C7 1.387(5) .
N6 C19 1.349(7) .
N6 B1 1.538(8) .
N9 C23 1.147(5) .
C12 C13 1.382(5) .
C12 C11 1.396(5) .
C12 H12 0.9300 .
C7 C8 1.384(4) .
C7 H7 0.9300 .
C8 C7 1.384(4) 8_565
C8 H8 0.9300 .
C5 C4 1.394(5) .
C9 H9A 0.9600 .
C9 H9B 0.9600 .
C9 H9C 0.9600 .
C4 C3 1.388(6) .
C4 H4 0.9300 .
C13 C14 1.374(6) .
C13 H13 0.9300 .
N11 C28 1.35(3) .
N11 C28 1.35(3) 8_575
N11 C27 1.365(17) .
N11 C29 1.412(14) .
N11 C29 1.412(14) 8_575
N11 C26 1.526(17) 8_575
N11 C26 1.526(17) .
C18 C17 1.367(6) .
C18 H18 0.9300 .
C21 C20 1.390(9) .
C21 H21 0.9300 .
C16 C17 1.379(6) .
C16 H16 0.9300 .
C14 C15 1.378(5) .
C14 H14 0.9300 .
C19 C20 1.363(11) .
C19 H19 0.9300 .
C1 C2 1.376(6) .
C1 H1 0.9300 .
C2 C3 1.354(6) .
C2 H2 0.9300 .
C17 H17 0.9300 .
C15 H15 0.9300 .
C3 H3 0.9300 .
B1 N5 1.546(5) 8_565
B1 H1A 0.9800 .
N10 C25 1.264(19) 8_565
N10 C25 1.264(19) .
N10 C24 1.57(2) .
O5 C29 1.112(19) .
O5 C28 1.15(3) .
C20 H20 0.9300 .
C25 O4 1.39(2) .
S1 S1 1.220(7) 5_575
S1 O3 1.333(4) .
S1 O1 1.522(7) 5_575
S1 O2 1.703(9) 5_575
O1 S1 1.522(7) 5_575
O2 S1 1.704(9) 5_575
C28 C28 1.02(6) 8_575
